data_2212312
loop_
_publ_author_name
'Desciak, Matthew'
'Rarig Jr, Randy S.'
'Zubieta, Jon'
'LaDuca, Robert L.'

_publ_section_title
;A one-dimensional coordination polymer incorporating a less common bipyridine
 isomer:
 <i>catena</i>-poly[[bis(acetato-\k<i>O</i>)aquacopper(II)]-\m-3,3'-bipyridine-\k^2^<i>N</i>:<i>N</i>']
;
_journal_coeditor_code NG2200
_journal_issue 2
_journal_name_full 'Acta Crystallographica Section E'
_journal_page_first m435
_journal_page_last m437
_journal_paper_doi 10.1107/S160053680700030X
_journal_volume 63
_journal_year 2007
_chemical_formula_iupac '[Cu (C2 H3 O2)2 (C10 H8 N2) (H2 O)]'
_chemical_formula_moiety 'C14 H16 Cu N2 O5'
_chemical_formula_sum 'C14 H16 Cu N2 O5'
_chemical_formula_weight 355.83
_chemical_name_systematic
;
catena-poly[[aquabis(acetato-\kO)copper(II)]-\m-3,3'-bipyridine-\k^2^N:N']
;
_space_group_IT_number 14
_symmetry_cell_setting monoclinic
_symmetry_space_group_name_Hall '-P 2ybc'
_symmetry_space_group_name_H-M 'P 1 21/c 1'
_atom_sites_solution_hydrogens geom
_atom_sites_solution_primary direct
_atom_sites_solution_secondary difmap
_audit_creation_method SHELXL97
_cell_angle_alpha 90.00
_cell_angle_beta 105.6560(10)
_cell_angle_gamma 90.00
_cell_formula_units_Z 4
_cell_length_a 9.1991(4)
_cell_length_b 15.7677(7)
_cell_length_c 10.5419(5)
_cell_measurement_reflns_used 9505
_cell_measurement_temperature 94(2)
_cell_measurement_theta_max 28.29
_cell_measurement_theta_min 2.30
_cell_volume 1472.36(12)
_computing_cell_refinement 'SMART (Bruker, 2001)'
_computing_data_collection 'SMART (Bruker, 2001)'
_computing_data_reduction 'SAINT-Plus (Bruker, 2003)'
_computing_molecular_graphics 'CrystalMaker (Palmer, 2005)'
_computing_publication_material SHELXS97
_computing_structure_refinement 'SHELXL97 (Sheldrick, 1997)'
_computing_structure_solution 'SHELXS97 (Sheldrick, 1997)'
_diffrn_ambient_temperature 94(2)
_diffrn_measured_fraction_theta_full 0.997
_diffrn_measured_fraction_theta_max 0.959
_diffrn_measurement_device_type 'Bruker P4'
_diffrn_measurement_method \w
_diffrn_radiation_monochromator graphite
_diffrn_radiation_source 'fine-focus sealed tube'
_diffrn_radiation_type MoK\a
_diffrn_radiation_wavelength 0.71073
_diffrn_reflns_av_R_equivalents 0.0285
_diffrn_reflns_av_sigmaI/netI 0.0248
_diffrn_reflns_limit_h_max 6
_diffrn_reflns_limit_h_min -12
_diffrn_reflns_limit_k_max 19
_diffrn_reflns_limit_k_min -20
_diffrn_reflns_limit_l_max 13
_diffrn_reflns_limit_l_min -13
_diffrn_reflns_number 9505
_diffrn_reflns_theta_full 25.00
_diffrn_reflns_theta_max 28.29
_diffrn_reflns_theta_min 2.30
_diffrn_standards_decay_% 0
_diffrn_standards_interval_count 0
_diffrn_standards_interval_time 0
_diffrn_standards_number 0
_exptl_absorpt_coefficient_mu 1.509
_exptl_absorpt_correction_T_max 0.760
_exptl_absorpt_correction_T_min 0.623
_exptl_absorpt_correction_type multi-scan
_exptl_absorpt_process_details '(SADABS; Sheldrick, 1996)'
_exptl_crystal_colour blue
_exptl_crystal_density_diffrn 1.605
_exptl_crystal_density_method 'not measured'
_exptl_crystal_description block
_exptl_crystal_F_000 732
_exptl_crystal_size_max 0.32
_exptl_crystal_size_mid 0.24
_exptl_crystal_size_min 0.18
_refine_diff_density_max 0.438
_refine_diff_density_min -0.749
_refine_ls_extinction_method none
_refine_ls_goodness_of_fit_ref 1.059
_refine_ls_hydrogen_treatment mixed
_refine_ls_matrix_type full
_refine_ls_number_parameters 209
_refine_ls_number_reflns 3508
_refine_ls_number_restraints 3
_refine_ls_restrained_S_all 1.059
_refine_ls_R_factor_all 0.0320
_refine_ls_R_factor_gt 0.0277
_refine_ls_shift/su_max 0.001
_refine_ls_shift/su_mean 0.000
_refine_ls_structure_factor_coef Fsqd
_refine_ls_weighting_details 'calc w = 1/[\s^2^(Fo^2^)+(0.0466P)^2^+0.6219P] where P=(Fo^2^+2Fc^2^)/3'
_refine_ls_weighting_scheme calc
_refine_ls_wR_factor_gt 0.0774
_refine_ls_wR_factor_ref 0.0794
_reflns_number_gt 3140
_reflns_number_total 3508
_reflns_threshold_expression I>2\s(I)
_cod_data_source_file ng2200.cif
_cod_data_source_block I
_cod_original_sg_symbol_H-M 'P 21/c'
_cod_database_code 2212312
_cod_database_fobs_code 2212312

loop_
_symmetry_equiv_pos_as_xyz
'x, y, z'
'-x, y+1/2, -z+1/2'
'-x, -y, -z'
'x, -y-1/2, z-1/2'

loop_
_atom_site_type_symbol
_atom_site_label
_atom_site_fract_x
_atom_site_fract_y
_atom_site_fract_z
_atom_site_U_iso_or_equiv
_atom_site_adp_type
_atom_site_calc_flag
_atom_site_refinement_flags
_atom_site_occupancy
Cu Cu1 0.99330(2) 0.243427(12) 0.528824(18) 0.00947(8) Uani d . 1
O O1 1.07973(13) 0.34603(7) 0.62504(11) 0.0129(2) Uani d . 1
O O2 0.95761(15) 0.18285(8) 0.71828(12) 0.0160(3) Uani d D 1
H H2A 1.015(2) 0.1616(15) 0.7860(17) 0.024(6) Uiso d D 1
H H2B 0.910(2) 0.1415(13) 0.677(2) 0.029(6) Uiso d D 1
O O3 1.14179(14) 0.38834(8) 0.44416(12) 0.0182(3) Uani d . 1
O O4 0.80783(15) 0.07215(8) 0.53851(13) 0.0207(3) Uani d . 1
O O5 0.91486(13) 0.14945(7) 0.40891(11) 0.0123(2) Uani d . 1
N N1 0.78683(15) 0.29696(9) 0.48857(13) 0.0108(3) Uani d . 1
N N2 0.20288(15) 0.30386(9) 0.05365(13) 0.0114(3) Uani d . 1
C C1 0.69262(18) 0.29810(10) 0.36602(15) 0.0108(3) Uani d . 1
H H1 0.7271 0.2773 0.2968 0.013 Uiso calc R 1
C C2 0.54565(18) 0.32926(10) 0.33882(16) 0.0109(3) Uani d . 1
C C3 0.49394(19) 0.35914(11) 0.44361(17) 0.0139(3) Uani d . 1
H H3 0.3954 0.3786 0.4295 0.017 Uiso calc R 1
C C4 0.5928(2) 0.35923(11) 0.56952(17) 0.0154(3) Uani d . 1
H H4 0.5614 0.3796 0.6406 0.018 Uiso calc R 1
C C5 0.73843(18) 0.32876(10) 0.58809(16) 0.0118(3) Uani d . 1
H H5 0.8047 0.3304 0.6721 0.014 Uiso calc R 1
C C6 0.30029(18) 0.30121(10) 0.17474(16) 0.0112(3) Uani d . 1
H H6 0.2673 0.2787 0.2436 0.013 Uiso calc R 1
C C7 0.44801(18) 0.33064(10) 0.20131(16) 0.0109(3) Uani d . 1
C C8 0.49764(19) 0.36240(11) 0.09667(16) 0.0143(3) Uani d . 1
H H8 0.5965 0.3811 0.1101 0.017 Uiso calc R 1
C C9 0.39668(19) 0.36565(11) -0.02810(17) 0.0157(3) Uani d . 1
H H9 0.4274 0.3869 -0.0990 0.019 Uiso calc R 1
C C10 0.24976(19) 0.33703(11) -0.04621(16) 0.0129(3) Uani d . 1
H H10 0.1821 0.3409 -0.1293 0.016 Uiso calc R 1
C C11 0.84809(18) 0.08297(11) 0.43612(16) 0.0129(3) Uani d . 1
C C12 0.8192(2) 0.01325(11) 0.33380(17) 0.0192(4) Uani d . 1
H H12A 0.8743 -0.0366 0.3709 0.029 Uiso calc R 1
H H12B 0.8518 0.0316 0.2590 0.029 Uiso calc R 1
H H12C 0.7132 0.0006 0.3065 0.029 Uiso calc R 1
C C13 1.13762(18) 0.39871(10) 0.56063(16) 0.0121(3) Uani d . 1
C C14 1.2030(2) 0.47902(12) 0.63293(18) 0.0196(4) Uani d . 1
H H14A 1.3064 0.4849 0.6315 0.029 Uiso calc R 1
H H14B 1.1978 0.4759 0.7225 0.029 Uiso calc R 1
H H14C 1.1463 0.5271 0.5905 0.029 Uiso calc R 1

loop_
_atom_site_aniso_label
_atom_site_aniso_U_11
_atom_site_aniso_U_22
_atom_site_aniso_U_33
_atom_site_aniso_U_12
_atom_site_aniso_U_13
_atom_site_aniso_U_23
Cu1 0.00787(12) 0.00948(12) 0.01026(12) 0.00009(7) 0.00105(8) -0.00054(7)
O1 0.0118(6) 0.0132(6) 0.0136(6) -0.0012(4) 0.0029(4) -0.0019(4)
O2 0.0178(6) 0.0158(6) 0.0149(6) 0.0018(5) 0.0054(5) 0.0026(5)
O3 0.0184(6) 0.0215(7) 0.0145(6) -0.0005(5) 0.0043(5) 0.0001(5)
O4 0.0215(7) 0.0230(7) 0.0196(6) -0.0062(5) 0.0091(5) -0.0009(5)
O5 0.0134(6) 0.0106(5) 0.0116(5) -0.0016(4) 0.0010(4) -0.0008(4)
N1 0.0101(6) 0.0111(6) 0.0105(6) -0.0010(5) 0.0018(5) 0.0001(5)
N2 0.0106(6) 0.0111(6) 0.0119(6) 0.0008(5) 0.0017(5) 0.0001(5)
C1 0.0112(7) 0.0111(7) 0.0105(7) 0.0001(6) 0.0036(6) 0.0001(6)
C2 0.0096(7) 0.0106(7) 0.0118(7) -0.0018(6) 0.0019(6) 0.0003(6)
C3 0.0096(8) 0.0163(8) 0.0162(8) 0.0024(6) 0.0043(6) 0.0003(6)
C4 0.0162(8) 0.0178(8) 0.0135(8) -0.0001(6) 0.0065(6) -0.0021(6)
C5 0.0123(8) 0.0125(7) 0.0100(7) -0.0007(6) 0.0018(6) 0.0001(6)
C6 0.0110(7) 0.0111(7) 0.0113(7) 0.0004(6) 0.0026(6) 0.0001(6)
C7 0.0096(7) 0.0109(7) 0.0122(7) 0.0009(6) 0.0028(6) -0.0009(6)
C8 0.0098(8) 0.0172(8) 0.0161(8) -0.0010(6) 0.0041(6) 0.0005(6)
C9 0.0153(8) 0.0194(8) 0.0139(8) 0.0001(6) 0.0065(7) 0.0024(7)
C10 0.0133(8) 0.0138(8) 0.0109(7) 0.0006(6) 0.0018(6) -0.0001(6)
C11 0.0078(7) 0.0139(8) 0.0152(8) 0.0013(6) 0.0003(6) 0.0013(6)
C12 0.0221(9) 0.0127(8) 0.0203(8) -0.0008(7) 0.0013(7) -0.0004(7)
C13 0.0079(7) 0.0123(8) 0.0149(8) 0.0019(6) 0.0010(6) 0.0006(6)
C14 0.0213(9) 0.0147(8) 0.0209(8) -0.0041(7) 0.0023(7) -0.0003(7)

loop_
_atom_type_symbol
_atom_type_description
_atom_type_scat_dispersion_real
_atom_type_scat_dispersion_imag
_atom_type_scat_source
C C 0.0033 0.0016 'International Tables Vol C Tables 4.2.6.8 and 6.1.1.4'
H H 0.0000 0.0000 'International Tables Vol C Tables 4.2.6.8 and 6.1.1.4'
N N 0.0061 0.0033 'International Tables Vol C Tables 4.2.6.8 and 6.1.1.4'
O O 0.0106 0.0060 'International Tables Vol C Tables 4.2.6.8 and 6.1.1.4'
Cu Cu 0.3201 1.2651 'International Tables Vol C Tables 4.2.6.8 and 6.1.1.4'

loop_
_geom_angle_atom_site_label_1
_geom_angle_atom_site_label_2
_geom_angle_atom_site_label_3
_geom_angle_site_symmetry_1
_geom_angle_site_symmetry_3
_geom_angle
_geom_angle_publ_flag
O5 Cu1 O1 . . 170.92(5) y
O5 Cu1 N1 . . 91.08(5) y
O1 Cu1 N1 . . 89.48(5) y
O5 Cu1 N2 . 4_666 88.67(5) y
O1 Cu1 N2 . 4_666 89.88(5) y
N1 Cu1 N2 . 4_666 174.35(5) y
O5 Cu1 O2 . . 97.56(5) y
O1 Cu1 O2 . . 91.51(5) y
N1 Cu1 O2 . . 90.54(5) y
N2 Cu1 O2 4_666 . 95.09(5) y
C13 O1 Cu1 . . 115.53(10) ?
H2A O2 H2B . . 105(2) ?
H2A O2 Cu1 . . 134.4(15) ?
H2B O2 Cu1 . . 92.5(16) ?
H2B O2 H2A . . 105(2) ?
Cu1 O2 H2A . . 134.4(15) ?
H2A O2 H2B . . 105(2) ?
Cu1 O2 H2B . . 92.5(16) ?
H2A O2 H2B . . 105(2) ?
C11 O5 Cu1 . . 126.08(11) ?
C5 N1 C1 . . 118.75(14) ?
C5 N1 Cu1 . . 118.96(11) ?
C1 N1 Cu1 . . 122.21(11) ?
C10 N2 C6 . . 118.77(14) ?
C10 N2 Cu1 . 4_465 122.60(11) ?
C6 N2 Cu1 . 4_465 118.63(11) ?
N1 C1 C2 . . 122.62(15) ?
N1 C1 H1 . . 118.7 ?
C2 C1 H1 . . 118.7 ?
C1 C2 C3 . . 118.33(15) ?
C1 C2 C7 . . 120.23(15) ?
C3 C2 C7 . . 121.43(15) ?
C4 C3 C2 . . 118.70(15) ?
C4 C3 H3 . . 120.6 ?
C2 C3 H3 . . 120.6 ?
C5 C4 C3 . . 119.46(15) ?
C5 C4 H4 . . 120.3 ?
C3 C4 H4 . . 120.3 ?
N1 C5 C4 . . 122.05(15) ?
N1 C5 H5 . . 119.0 ?
C4 C5 H5 . . 119.0 ?
N2 C6 C7 . . 122.95(15) ?
N2 C6 H6 . . 118.5 ?
C7 C6 H6 . . 118.5 ?
C6 C7 C8 . . 118.08(14) ?
C6 C7 C2 . . 119.49(14) ?
C8 C7 C2 . . 122.41(15) ?
C9 C8 C7 . . 118.89(15) ?
C9 C8 H8 . . 120.6 ?
C7 C8 H8 . . 120.6 ?
C10 C9 C8 . . 119.65(15) ?
C10 C9 H9 . . 120.2 ?
C8 C9 H9 . . 120.2 ?
N2 C10 C9 . . 121.61(15) ?
N2 C10 H10 . . 119.2 ?
C9 C10 H10 . . 119.2 ?
O4 C11 O5 . . 125.26(16) ?
O4 C11 C12 . . 118.89(15) ?
O5 C11 C12 . . 115.84(15) ?
C11 C12 H12A . . 109.5 ?
C11 C12 H12B . . 109.5 ?
H12A C12 H12B . . 109.5 ?
C11 C12 H12C . . 109.5 ?
H12A C12 H12C . . 109.5 ?
H12B C12 H12C . . 109.5 ?
O3 C13 O1 . . 124.43(15) ?
O3 C13 C14 . . 119.34(15) ?
O1 C13 C14 . . 116.23(14) ?
C13 C14 H14A . . 109.5 ?
C13 C14 H14B . . 109.5 ?
H14A C14 H14B . . 109.5 ?
C13 C14 H14C . . 109.5 ?
H14A C14 H14C . . 109.5 ?
H14B C14 H14C . . 109.5 ?

loop_
_geom_bond_atom_site_label_1
_geom_bond_atom_site_label_2
_geom_bond_site_symmetry_2
_geom_bond_distance
_geom_bond_publ_flag
Cu1 O5 . 1.9551(11) y
Cu1 O1 . 1.9603(12) y
Cu1 N1 . 2.0162(14) y
Cu1 N2 4_666 2.0172(14) y
Cu1 O2 . 2.3159(13) y
O1 C13 . 1.277(2) y
O2 H2A . 0.835(15) ?
O2 H2B . 0.839(16) ?
O2 H2A . 0.835(15) ?
O2 H2B . 0.839(16) ?
O3 C13 . 1.249(2) y
O4 C11 . 1.244(2) y
O5 C11 . 1.286(2) y
N1 C5 . 1.343(2) ?
N1 C1 . 1.348(2) ?
N2 C10 . 1.346(2) ?
N2 C6 . 1.348(2) ?
C1 C2 . 1.394(2) ?
C1 H1 . 0.9300 ?
C2 C3 . 1.397(2) ?
C2 C7 . 1.485(2) ?
C3 C4 . 1.392(2) ?
C3 H3 . 0.9300 ?
C4 C5 . 1.387(2) ?
C4 H4 . 0.9300 ?
C5 H5 . 0.9300 ?
C6 C7 . 1.391(2) ?
C6 H6 . 0.9300 ?
C7 C8 . 1.396(2) ?
C8 C9 . 1.391(2) ?
C8 H8 . 0.9300 ?
C9 C10 . 1.388(2) ?
C9 H9 . 0.9300 ?
C10 H10 . 0.9300 ?
C11 C12 . 1.512(2) ?
C12 H12A . 0.9600 ?
C12 H12B . 0.9600 ?
C12 H12C . 0.9600 ?
C13 C14 . 1.516(2) ?
C14 H14A . 0.9600 ?
C14 H14B . 0.9600 ?
C14 H14C . 0.9600 ?

loop_
_geom_hbond_atom_site_label_D
_geom_hbond_atom_site_label_H
_geom_hbond_atom_site_label_A
_geom_hbond_site_symmetry_A
_geom_hbond_distance_DH
_geom_hbond_distance_HA
_geom_hbond_distance_DA
_geom_hbond_angle_DHA
_geom_hbond_publ_flag
O2 H2A O3 4_566 0.84(2) 1.93(2) 2.761(2) 178(2) y
O2 H2B O4 . 0.84(2) 1.86(2) 2.670(2) 161(2) y

loop_
_geom_torsion_atom_site_label_1
_geom_torsion_atom_site_label_2
_geom_torsion_atom_site_label_3
_geom_torsion_atom_site_label_4
_geom_torsion_site_symmetry_1
_geom_torsion
_geom_torsion_publ_flag
N1 Cu1 O1 C13 . -97.90(11) ?
N2 Cu1 O1 C13 4_666 76.48(11) ?
O2 Cu1 O1 C13 . 171.57(11) ?
O5 Cu1 O2 H2A . 106(2) ?
O1 Cu1 O2 H2A . -73(2) ?
N1 Cu1 O2 H2A . -163(2) ?
N2 Cu1 O2 H2A 4_666 17(2) ?
O5 Cu1 O2 H2B . -7.5(16) ?
O1 Cu1 O2 H2B . 173.1(16) ?
N1 Cu1 O2 H2B . 83.6(16) ?
N2 Cu1 O2 H2B 4_666 -96.8(16) ?
N1 Cu1 O5 C11 . -82.72(13) ?
N2 Cu1 O5 C11 4_666 102.92(13) ?
O2 Cu1 O5 C11 . 7.97(13) ?
O5 Cu1 N1 C5 . 136.72(12) ?
O1 Cu1 N1 C5 . -52.35(12) ?
O2 Cu1 N1 C5 . 39.15(12) ?
O5 Cu1 N1 C1 . -39.86(13) ?
O1 Cu1 N1 C1 . 131.07(13) ?
O2 Cu1 N1 C1 . -137.43(13) ?
C5 N1 C1 C2 . -1.5(2) ?
Cu1 N1 C1 C2 . 175.11(12) ?
N1 C1 C2 C3 . -1.1(2) ?
N1 C1 C2 C7 . 178.67(14) ?
C1 C2 C3 C4 . 2.2(2) ?
C7 C2 C3 C4 . -177.52(15) ?
C2 C3 C4 C5 . -0.9(3) ?
C1 N1 C5 C4 . 2.9(2) ?
Cu1 N1 C5 C4 . -173.83(13) ?
C3 C4 C5 N1 . -1.7(3) ?
C10 N2 C6 C7 . -0.5(2) ?
Cu1 N2 C6 C7 4_465 178.71(12) ?
N2 C6 C7 C8 . -1.6(2) ?
N2 C6 C7 C2 . 177.00(14) ?
C1 C2 C7 C6 . 133.39(17) y
C3 C2 C7 C6 . -46.9(2) ?
C1 C2 C7 C8 . -48.1(2) ?
C3 C2 C7 C8 . 131.60(18) ?
C6 C7 C8 C9 . 1.9(2) ?
C2 C7 C8 C9 . -176.58(15) ?
C7 C8 C9 C10 . -0.4(3) ?
C6 N2 C10 C9 . 2.2(2) ?
Cu1 N2 C10 C9 4_465 -176.98(13) ?
C8 C9 C10 N2 . -1.8(3) ?
Cu1 O5 C11 O4 . 8.4(2) ?
Cu1 O5 C11 C12 . -170.98(11) ?
Cu1 O1 C13 O3 . -0.1(2) ?
Cu1 O1 C13 C14 . 179.17(11) ?
